data_7059553
loop_
_publ_author_name
'Klauke, Karsten'
'Schmitz, Alexa'
'Swertz, Ann-Christin'
'Beele, Bj\"orn B.'
'Giesen, Beatriz'
'Schl\"usener, Carsten'
'Janiak, Christoph'
'Mohr, Fabian'

_publ_section_title
;
 Acylselenoureato bis(chelates) of lead: synthesis, structural
 characterization and microwave-assisted formation of PbSe nano- and
 microstructures
;
_journal_issue 19
_journal_name_full 'New Journal of Chemistry'
_journal_page_first 7719
_journal_page_last 7726
_journal_paper_doi 10.1039/D0NJ01433H
_journal_volume 44
_journal_year 2020
_chemical_formula_moiety 'C32 H28 N6 O6 Pb Se2'
_chemical_formula_sum 'C32 H28 N6 O6 Pb Se2'
_chemical_formula_weight 957.71
_space_group_crystal_system monoclinic
_space_group_IT_number 14
_space_group_name_Hall '-P 2yn'
_space_group_name_H-M_alt 'P 1 21/n 1'
_atom_sites_solution_hydrogens geom
_atom_sites_solution_primary direct
_audit_creation_date 2017-11-17
_audit_creation_method
;
Olex2 1.2
(compiled 2017.03.28 svn.r3405 for OlexSys, GUI svn.r5337)
;
_audit_update_record
;
2017-11-21 deposited with the CCDC.	2020-04-30 downloaded from the CCDC.
;
_cell_angle_alpha 90
_cell_angle_beta 95.0944(16)
_cell_angle_gamma 90
_cell_formula_units_Z 4
_cell_length_a 14.1737(2)
_cell_length_b 14.1942(2)
_cell_length_c 16.5168(2)
_cell_measurement_reflns_used 6569
_cell_measurement_temperature 150
_cell_measurement_theta_max 29.3402
_cell_measurement_theta_min 3.0314
_cell_volume 3309.80(8)
_computing_cell_refinement
;
CrysAlisPro, Agilent Technologies,
Version 1.171.34.49 (release 20-01-2011 CrysAlis171 .NET)
(compiled Jan 20 2011,15:58:25)
;
_computing_data_collection
;
CrysAlisPro, Agilent Technologies,
Version 1.171.34.49 (release 20-01-2011 CrysAlis171 .NET)
(compiled Jan 20 2011,15:58:25)
;
_computing_data_reduction
;
CrysAlisPro, Agilent Technologies,
Version 1.171.34.49 (release 20-01-2011 CrysAlis171 .NET)
(compiled Jan 20 2011,15:58:25)
;
_computing_molecular_graphics 'Olex2 (Dolomanov et al., 2009)'
_computing_publication_material 'Olex2 (Dolomanov et al., 2009)'
_computing_structure_refinement 'ShelXL (Sheldrick, 2015)'
_computing_structure_solution 'ShelXS (Sheldrick, 2008)'
_diffrn_ambient_temperature 150
_diffrn_detector_area_resol_mean 16.2705
_diffrn_measured_fraction_theta_full 0.991
_diffrn_measured_fraction_theta_max 0.823
_diffrn_measurement_details
;
#__ type_ start__ end____ width___ exp.time_
  1 omega  -87.00   11.00   1.0000  125.0000
omega____ theta____ kappa____ phi______ frames
    -      -19.3850  -77.0000 -150.0000 98

#__ type_ start__ end____ width___ exp.time_
  2 omega  -72.00   35.00   1.0000  125.0000
omega____ theta____ kappa____ phi______ frames
    -      -19.3850    0.0000    0.0000 107
;
_diffrn_measurement_device_type 'Xcalibur, Eos, Gemini ultra'
_diffrn_measurement_method '\w scans'
_diffrn_orient_matrix_UB_11 0.0383736000
_diffrn_orient_matrix_UB_12 -0.0077614000
_diffrn_orient_matrix_UB_13 0.0298242000
_diffrn_orient_matrix_UB_21 -0.0278615000
_diffrn_orient_matrix_UB_22 0.0169785000
_diffrn_orient_matrix_UB_23 0.0305052000
_diffrn_orient_matrix_UB_31 -0.0166251000
_diffrn_orient_matrix_UB_32 -0.0463528000
_diffrn_orient_matrix_UB_33 0.0061707000
_diffrn_radiation_monochromator graphite
_diffrn_radiation_type MoK\a
_diffrn_radiation_wavelength 0.71073
_diffrn_reflns_av_R_equivalents 0.0266
_diffrn_reflns_av_unetI/netI 0.0435
_diffrn_reflns_Laue_measured_fraction_full 0.991
_diffrn_reflns_Laue_measured_fraction_max 0.823
_diffrn_reflns_limit_h_max 19
_diffrn_reflns_limit_h_min -11
_diffrn_reflns_limit_k_max 18
_diffrn_reflns_limit_k_min -15
_diffrn_reflns_limit_l_max 21
_diffrn_reflns_limit_l_min -21
_diffrn_reflns_number 13648
_diffrn_reflns_point_group_measured_fraction_full 0.991
_diffrn_reflns_point_group_measured_fraction_max 0.823
_diffrn_reflns_theta_full 25.050
_diffrn_reflns_theta_max 29.405
_diffrn_reflns_theta_min 3.105
_diffrn_source 'Enhance (Mo) X-ray Source'
_diffrn_source_current n/a
_diffrn_source_voltage n/a
_exptl_absorpt_coefficient_mu 7.350
_exptl_absorpt_correction_T_max 1.00000
_exptl_absorpt_correction_T_min 0.61767
_exptl_absorpt_correction_type multi-scan
_exptl_absorpt_process_details
;
CrysAlisPro, Agilent Technologies,
Version 1.171.34.49 (release 20-01-2011 CrysAlis171 .NET)
(compiled Jan 20 2011,15:58:25)
Empirical absorption correction using spherical harmonics,
 implemented in SCALE3 ABSPACK scaling algorithm.
;
_exptl_crystal_colour yellow
_exptl_crystal_colour_primary yellow
_exptl_crystal_density_diffrn 1.922
_exptl_crystal_description needle
_exptl_crystal_F_000 1840
_exptl_crystal_recrystallization_method 'Re-crystallisation from solvent: CH2Cl2/Hexane'
_exptl_crystal_size_max 0.08
_exptl_crystal_size_mid 0.03
_exptl_crystal_size_min 0.02
_refine_diff_density_max 1.492
_refine_diff_density_min -1.247
_refine_diff_density_rms 0.126
_refine_ls_extinction_method none
_refine_ls_goodness_of_fit_ref 1.036
_refine_ls_hydrogen_treatment constr
_refine_ls_matrix_type full
_refine_ls_number_parameters 428
_refine_ls_number_reflns 7523
_refine_ls_number_restraints 0
_refine_ls_restrained_S_all 1.036
_refine_ls_R_factor_all 0.0434
_refine_ls_R_factor_gt 0.0308
_refine_ls_shift/su_max 0.004
_refine_ls_shift/su_mean 0.000
_refine_ls_structure_factor_coef Fsqd
_refine_ls_weighting_details 'w=1/[\s^2^(Fo^2^)+(0.0315P)^2^+0.0568P] where P=(Fo^2^+2Fc^2^)/3'
_refine_ls_weighting_scheme calc
_refine_ls_wR_factor_gt 0.0646
_refine_ls_wR_factor_ref 0.0700
_reflns_Friedel_coverage 0.000
_reflns_number_gt 6269
_reflns_number_total 7523
_reflns_threshold_expression 'I > 2\s(I)'
_cod_data_source_file d0nj01433h2.cif
_cod_data_source_block acspbsemear
_cod_depositor_comments
;Adding full bibliography for 7059550--7059554.cif.

 Adding full bibliography for 7059550--7059554.cif.
;
_cod_original_cell_volume 3309.79(9)
_cod_database_code 7059553
_shelxl_version_number 2013-3
_chemical_oxdiff_formula C30H28N6O2Se2Pb1
_shelx_space_group_comment
;
The symmetry employed for this shelxl refinement is uniquely defined
by the following loop, which should always be used as a source of
symmetry information in preference to the above space-group names.
They are only intended as comments.
;
_reflns_odcompleteness_completeness 98.83
_reflns_odcompleteness_iscentric 1
_reflns_odcompleteness_theta 26.32
_olex2_refinement_description
;
1. Fixed Uiso
 At 1.2 times of:
  All C(H) groups
 At 1.5 times of:
  All C(H,H,H) groups
2.a Aromatic/amide H refined with riding coordinates:
 C19(H19), C23(H23), C32(H32), C22(H22), C31(H31), C3(H3), C4(H4), C29(H29),
 C16(H16), C7(H7), C28(H28), C12(H12), C6(H6), C15(H15), C13(H13), C20(H20)
2.b Idealised Me refined as rotating group:
 C24(H24A,H24B,H24C), C1(H1A,H1B,H1C), C17(H17A,H17B,H17C), C8(H8A,H8B,H8C)
;
_olex2_date_sample_data_collection 2011-05-24
_olex2_submission_special_instructions 'No special instructions were received'

loop_
_space_group_symop_operation_xyz
'x, y, z'
'-x+1/2, y+1/2, -z+1/2'
'-x, -y, -z'
'x-1/2, -y-1/2, z-1/2'

loop_
_atom_site_label
_atom_site_type_symbol
_atom_site_fract_x
_atom_site_fract_y
_atom_site_fract_z
_atom_site_U_iso_or_equiv
_atom_site_adp_type
_atom_site_occupancy
_atom_site_site_symmetry_order
_atom_site_calc_flag
_atom_site_refinement_flags_posn
_atom_site_refinement_flags_adp
_atom_site_refinement_flags_occupancy
_atom_site_disorder_assembly
_atom_site_disorder_group
Pb1 Pb 1.11462(2) 0.01103(2) 0.58609(2) 0.02330(5) Uani 1 1 d . . . . .
Se2 Se 1.21977(3) 0.16662(3) 0.64717(2) 0.02277(9) Uani 1 1 d . . . . .
Se1 Se 0.94336(3) 0.06837(3) 0.63697(2) 0.02429(10) Uani 1 1 d . . . . .
O4 O 1.0527(2) 0.14278(18) 0.50052(14) 0.0245(6) Uani 1 1 d . . . . .
C25 C 1.1071(3) 0.2384(3) 0.6510(2) 0.0201(8) Uani 1 1 d . . . . .
N5 N 1.0795(2) 0.2620(2) 0.72310(17) 0.0192(7) Uani 1 1 d . . . . .
O1 O 1.1143(2) -0.06898(18) 0.72029(15) 0.0266(6) Uani 1 1 d . . . . .
C10 C 1.0595(3) -0.0725(3) 0.7755(2) 0.0222(8) Uani 1 1 d . . . . .
N4 N 1.0581(2) 0.2731(2) 0.58516(17) 0.0203(7) Uani 1 1 d . . . . .
C19 C 1.1412(3) 0.1409(3) 0.9197(2) 0.0267(9) Uani 1 1 d . . . . .
H19 H 1.1173 0.0913 0.9506 0.032 Uiso 1 1 calc R . . . .
C23 C 1.2566(3) 0.2594(3) 0.9026(2) 0.0280(9) Uani 1 1 d . . . . .
H23 H 1.3126 0.2922 0.9219 0.034 Uiso 1 1 calc R . . . .
C32 C 0.9820(3) 0.3824(3) 0.4509(2) 0.0225(8) Uani 1 1 d . . . . .
H32 H 0.9833 0.4099 0.5035 0.027 Uiso 1 1 calc R . . . .
C9 C 0.9108(3) -0.0293(3) 0.7088(2) 0.0240(9) Uani 1 1 d . . . . .
N2 N 0.8193(2) -0.0552(3) 0.70074(19) 0.0301(8) Uani 1 1 d . . . . .
C26 C 1.0454(3) 0.2300(3) 0.5135(2) 0.0207(8) Uani 1 1 d . . . . .
C22 C 1.2117(3) 0.2826(3) 0.8272(2) 0.0227(8) Uani 1 1 d . . . . .
H22 H 1.2366 0.3307 0.7953 0.027 Uiso 1 1 calc R . . . .
N1 N 0.9650(2) -0.0673(2) 0.76897(18) 0.0250(8) Uani 1 1 d . . . . .
C31 C 0.9495(3) 0.4338(3) 0.3839(2) 0.0230(8) Uani 1 1 d . . . . .
H31 H 0.9270 0.4963 0.3894 0.028 Uiso 1 1 calc R . . . .
C3 C 0.6643(3) -0.0037(3) 0.5142(3) 0.0304(10) Uani 1 1 d . . . . .
H3 H 0.6508 -0.0296 0.4613 0.036 Uiso 1 1 calc R . . . .
C4 C 0.7290(3) -0.0487(3) 0.5681(2) 0.0267(9) Uani 1 1 d . . . . .
H4 H 0.7586 -0.1055 0.5531 0.032 Uiso 1 1 calc R . . . .
C29 C 0.9808(3) 0.3027(3) 0.2974(2) 0.0284(9) Uani 1 1 d . . . . .
H29 H 0.9806 0.2763 0.2445 0.034 Uiso 1 1 calc R . . . .
C2 C 0.6184(3) 0.0776(3) 0.5343(2) 0.0296(10) Uani 1 1 d . . . . .
O5 O 0.9298(2) 0.4158(2) 0.16925(16) 0.0369(7) Uani 1 1 d . . . . .
C16 C 1.2001(3) -0.0807(3) 0.8779(2) 0.0260(9) Uani 1 1 d . . . . .
H16 H 1.2387 -0.0636 0.8360 0.031 Uiso 1 1 calc R . . . .
C18 C 1.2220(3) 0.1898(3) 0.9502(2) 0.0244(9) Uani 1 1 d . . . . .
O2 O 1.1780(3) -0.1711(3) 1.1478(2) 0.0782(14) Uani 1 1 d . . . . .
C30 C 0.9501(3) 0.3929(3) 0.3080(2) 0.0216(8) Uani 1 1 d . . . . .
C27 C 1.0131(3) 0.2901(3) 0.4424(2) 0.0193(8) Uani 1 1 d . . . . .
C7 C 0.6399(3) 0.1136(3) 0.6125(3) 0.0348(10) Uani 1 1 d . . . . .
H7 H 0.6089 0.1690 0.6285 0.042 Uiso 1 1 calc R . . . .
C24 C 0.9879(3) 0.3101(3) 0.7293(2) 0.0277(9) Uani 1 1 d . . . . .
H24A H 0.9768 0.3554 0.6847 0.042 Uiso 1 1 calc GR . . . .
H24B H 0.9893 0.3433 0.7814 0.042 Uiso 1 1 calc GR . . . .
H24C H 0.9368 0.2634 0.7260 0.042 Uiso 1 1 calc GR . . . .
C28 C 1.0119(3) 0.2510(3) 0.3654(2) 0.0265(9) Uani 1 1 d . . . . .
H28 H 1.0326 0.1879 0.3593 0.032 Uiso 1 1 calc R . . . .
C1 C 0.5465(3) 0.1255(3) 0.4760(3) 0.0428(12) Uani 1 1 d . . . . .
H1A H 0.5768 0.1772 0.4488 0.064 Uiso 1 1 calc GR . . . .
H1B H 0.4953 0.1506 0.5058 0.064 Uiso 1 1 calc GR . . . .
H1C H 0.5205 0.0800 0.4353 0.064 Uiso 1 1 calc GR . . . .
C5 C 0.7504(3) -0.0097(3) 0.6447(2) 0.0263(9) Uani 1 1 d . . . . .
C12 C 1.0467(3) -0.1188(3) 0.9208(2) 0.0375(11) Uani 1 1 d . . . . .
H12 H 0.9803 -0.1262 0.9088 0.045 Uiso 1 1 calc R . . . .
C6 C 0.7051(3) 0.0701(3) 0.6665(3) 0.0351(11) Uani 1 1 d . . . . .
H6 H 0.7188 0.0957 0.7194 0.042 Uiso 1 1 calc R . . . .
C15 C 1.2403(3) -0.0942(3) 0.9564(2) 0.0334(10) Uani 1 1 d . . . . .
H15 H 1.3064 -0.0857 0.9693 0.040 Uiso 1 1 calc R . . . .
N3 N 1.2248(3) -0.1322(3) 1.1000(2) 0.0495(12) Uani 1 1 d . . . . .
O3 O 1.3034(3) -0.0994(4) 1.1172(2) 0.0759(14) Uani 1 1 d . . . . .
C13 C 1.0879(4) -0.1347(4) 0.9996(3) 0.0456(13) Uani 1 1 d . . . . .
H13 H 1.0508 -0.1552 1.0413 0.055 Uiso 1 1 calc R . . . .
C20 C 1.0953(3) 0.1642(3) 0.8443(2) 0.0247(9) Uani 1 1 d . . . . .
H20 H 1.0397 0.1313 0.8242 0.030 Uiso 1 1 calc R . . . .
C21 C 1.1307(3) 0.2350(3) 0.7990(2) 0.0194(8) Uani 1 1 d . . . . .
C11 C 1.1026(3) -0.0923(3) 0.8603(2) 0.0239(9) Uani 1 1 d . . . . .
C14 C 1.1831(3) -0.1201(3) 1.0151(2) 0.0321(10) Uani 1 1 d . . . . .
C17 C 1.2681(3) 0.1683(4) 1.0343(2) 0.0400(12) Uani 1 1 d . . . . .
H17A H 1.2272 0.1905 1.0751 0.060 Uiso 1 1 calc GR . . . .
H17B H 1.3295 0.2002 1.0420 0.060 Uiso 1 1 calc GR . . . .
H17C H 1.2774 0.1001 1.0401 0.060 Uiso 1 1 calc GR . . . .
C8 C 0.7827(4) -0.1269(4) 0.7534(3) 0.0549(15) Uani 1 1 d . . . . .
H8A H 0.7671 -0.0977 0.8043 0.082 Uiso 1 1 calc GR . . . .
H8B H 0.8308 -0.1757 0.7653 0.082 Uiso 1 1 calc GR . . . .
H8C H 0.7255 -0.1554 0.7259 0.082 Uiso 1 1 calc GR . . . .
O6 O 0.8712(3) 0.5202(2) 0.2463(2) 0.0411(8) Uani 1 1 d . . . . .
N6 N 0.9151(2) 0.4469(3) 0.2356(2) 0.0291(8) Uani 1 1 d . . . . .

loop_
_atom_site_aniso_label
_atom_site_aniso_U_11
_atom_site_aniso_U_22
_atom_site_aniso_U_33
_atom_site_aniso_U_23
_atom_site_aniso_U_13
_atom_site_aniso_U_12
Pb1 0.03061(9) 0.01937(9) 0.01984(8) 0.00138(6) 0.00177(6) 0.00265(6)
Se2 0.0201(2) 0.0249(2) 0.02285(19) -0.00049(16) -0.00073(16) 0.00324(16)
Se1 0.0219(2) 0.0212(2) 0.0292(2) 0.00384(16) -0.00101(17) -0.00206(16)
O4 0.0352(16) 0.0178(14) 0.0189(13) 0.0028(11) -0.0068(12) -0.0016(12)
C25 0.021(2) 0.0162(19) 0.0220(18) -0.0011(15) -0.0013(16) -0.0034(15)
N5 0.0206(17) 0.0197(17) 0.0164(14) 0.0006(13) -0.0023(13) 0.0063(13)
O1 0.0314(16) 0.0273(16) 0.0213(13) 0.0054(12) 0.0035(13) 0.0063(12)
C10 0.029(2) 0.0153(19) 0.0215(19) -0.0006(15) -0.0017(17) -0.0047(16)
N4 0.0204(17) 0.0216(17) 0.0184(15) 0.0010(13) -0.0015(13) 0.0021(13)
C19 0.037(2) 0.022(2) 0.0220(19) 0.0050(17) 0.0103(19) 0.0075(18)
C23 0.026(2) 0.030(2) 0.027(2) -0.0046(18) -0.0039(18) 0.0053(18)
C32 0.025(2) 0.022(2) 0.0204(18) -0.0015(16) -0.0014(16) -0.0018(16)
C9 0.027(2) 0.027(2) 0.0182(18) -0.0066(16) 0.0046(17) -0.0058(17)
N2 0.0271(19) 0.041(2) 0.0213(17) 0.0082(16) -0.0021(15) -0.0091(16)
C26 0.020(2) 0.020(2) 0.0224(19) 0.0010(16) 0.0034(16) -0.0002(16)
C22 0.021(2) 0.024(2) 0.0227(18) 0.0012(16) -0.0020(16) 0.0014(16)
N1 0.0248(18) 0.032(2) 0.0170(15) 0.0017(14) -0.0027(14) -0.0040(15)
C31 0.024(2) 0.0152(19) 0.029(2) 0.0002(16) -0.0035(17) 0.0016(16)
C3 0.031(2) 0.036(3) 0.024(2) -0.0004(18) 0.0003(19) -0.0128(19)
C4 0.025(2) 0.034(2) 0.0209(19) -0.0042(18) 0.0015(17) -0.0080(18)
C29 0.041(3) 0.024(2) 0.0198(19) 0.0004(17) 0.0006(19) 0.0010(19)
C2 0.022(2) 0.037(3) 0.030(2) 0.0089(19) 0.0026(18) -0.0116(19)
O5 0.0421(19) 0.048(2) 0.0190(14) 0.0086(14) -0.0042(14) 0.0031(16)
C16 0.026(2) 0.028(2) 0.025(2) -0.0016(18) 0.0037(18) 0.0032(18)
C18 0.029(2) 0.028(2) 0.0161(17) 0.0001(16) 0.0010(17) 0.0121(18)
O2 0.083(3) 0.121(4) 0.0282(18) 0.030(2) -0.009(2) -0.012(3)
C30 0.020(2) 0.022(2) 0.0224(19) 0.0075(16) -0.0023(16) -0.0044(16)
C27 0.0189(19) 0.021(2) 0.0177(17) 0.0019(15) -0.0023(15) -0.0017(15)
C7 0.026(2) 0.037(3) 0.042(3) -0.004(2) 0.006(2) -0.001(2)
C24 0.025(2) 0.031(2) 0.027(2) 0.0024(18) 0.0010(18) 0.0082(18)
C28 0.038(2) 0.019(2) 0.0218(19) 0.0000(16) -0.0003(18) 0.0011(18)
C1 0.031(3) 0.045(3) 0.051(3) 0.015(2) -0.004(2) -0.011(2)
C5 0.020(2) 0.037(2) 0.0217(19) 0.0006(18) 0.0003(17) -0.0089(18)
C12 0.027(2) 0.058(3) 0.027(2) 0.009(2) -0.0029(19) -0.008(2)
C6 0.030(2) 0.049(3) 0.026(2) -0.009(2) 0.0026(19) -0.007(2)
C15 0.026(2) 0.044(3) 0.029(2) -0.007(2) -0.0036(19) 0.010(2)
N3 0.045(3) 0.079(3) 0.0230(19) 0.000(2) -0.005(2) 0.018(2)
O3 0.035(2) 0.159(5) 0.0318(19) 0.003(2) -0.0084(17) 0.014(3)
C13 0.043(3) 0.073(4) 0.022(2) 0.015(2) 0.004(2) -0.001(3)
C20 0.027(2) 0.023(2) 0.0235(19) -0.0037(17) -0.0009(17) -0.0003(17)
C21 0.0201(19) 0.019(2) 0.0186(17) -0.0013(15) -0.0007(16) 0.0048(15)
C11 0.031(2) 0.021(2) 0.0199(18) 0.0015(16) 0.0014(17) 0.0002(17)
C14 0.037(3) 0.041(3) 0.0167(18) 0.0050(18) -0.0046(18) 0.011(2)
C17 0.039(3) 0.057(3) 0.024(2) 0.009(2) -0.002(2) 0.017(2)
C8 0.039(3) 0.080(4) 0.044(3) 0.033(3) -0.003(2) -0.019(3)
O6 0.052(2) 0.0283(18) 0.0403(18) 0.0089(15) -0.0117(17) 0.0131(15)
N6 0.0272(19) 0.030(2) 0.0288(19) 0.0090(16) -0.0073(16) -0.0044(16)

loop_
_atom_type_symbol
_atom_type_description
_atom_type_scat_dispersion_real
_atom_type_scat_dispersion_imag
_atom_type_scat_source
C C 0.0033 0.0016 'International Tables Vol C Tables 4.2.6.8 and 6.1.1.4'
H H 0.0000 0.0000 'International Tables Vol C Tables 4.2.6.8 and 6.1.1.4'
N N 0.0061 0.0033 'International Tables Vol C Tables 4.2.6.8 and 6.1.1.4'
O O 0.0106 0.0060 'International Tables Vol C Tables 4.2.6.8 and 6.1.1.4'
Pb Pb -3.3944 10.1111 'International Tables Vol C Tables 4.2.6.8 and 6.1.1.4'
Se Se -0.0929 2.2259 'International Tables Vol C Tables 4.2.6.8 and 6.1.1.4'

loop_
_geom_angle_atom_site_label_1
_geom_angle_atom_site_label_2
_geom_angle_atom_site_label_3
_geom_angle
_geom_angle_site_symmetry_1
_geom_angle_site_symmetry_3
_geom_angle_publ_flag
Se1 Pb1 Se2 96.429(12) . . ?
O4 Pb1 Se2 76.05(6) . . ?
O4 Pb1 Se1 70.85(6) . . ?
O4 Pb1 O1 146.04(8) . . ?
O1 Pb1 Se2 94.70(7) . . ?
O1 Pb1 Se1 78.01(6) . . ?
C25 Se2 Pb1 90.74(11) . . ?
C9 Se1 Pb1 104.06(12) . . ?
C26 O4 Pb1 132.7(2) . . ?
N5 C25 Se2 118.7(3) . . ?
N5 C25 N4 117.7(3) . . ?
N4 C25 Se2 123.3(3) . . ?
C25 N5 C24 120.6(3) . . ?
C25 N5 C21 123.1(3) . . ?
C21 N5 C24 116.0(3) . . ?
C10 O1 Pb1 135.9(2) . . ?
O1 C10 N1 128.5(4) . . ?
O1 C10 C11 117.4(4) . . ?
N1 C10 C11 114.0(3) . . ?
C26 N4 C25 125.1(3) . . ?
C18 C19 H19 119.7 . . ?
C20 C19 H19 119.7 . . ?
C20 C19 C18 120.6(4) . . ?
C22 C23 H23 119.2 . . ?
C18 C23 H23 119.2 . . ?
C18 C23 C22 121.6(4) . . ?
C31 C32 H32 119.8 . . ?
C31 C32 C27 120.3(4) . . ?
C27 C32 H32 119.8 . . ?
N2 C9 Se1 115.0(3) . . ?
N1 C9 Se1 127.6(3) . . ?
N1 C9 N2 117.2(4) . . ?
C9 N2 C5 122.4(3) . . ?
C9 N2 C8 121.4(4) . . ?
C5 N2 C8 116.0(4) . . ?
O4 C26 N4 126.6(3) . . ?
O4 C26 C27 116.8(3) . . ?
N4 C26 C27 116.4(3) . . ?
C23 C22 H22 120.4 . . ?
C21 C22 C23 119.3(4) . . ?
C21 C22 H22 120.4 . . ?
C9 N1 C10 126.7(3) . . ?
C32 C31 H31 120.7 . . ?
C32 C31 C30 118.7(3) . . ?
C30 C31 H31 120.7 . . ?
C4 C3 H3 118.9 . . ?
C4 C3 C2 122.3(4) . . ?
C2 C3 H3 118.9 . . ?
C3 C4 H4 120.6 . . ?
C3 C4 C5 118.8(4) . . ?
C5 C4 H4 120.6 . . ?
C30 C29 H29 120.8 . . ?
C30 C29 C28 118.3(4) . . ?
C28 C29 H29 120.8 . . ?
C3 C2 C7 117.4(4) . . ?
C3 C2 C1 122.2(4) . . ?
C7 C2 C1 120.4(4) . . ?
C15 C16 H16 120.1 . . ?
C15 C16 C11 119.8(4) . . ?
C11 C16 H16 120.1 . . ?
C19 C18 C17 120.4(4) . . ?
C23 C18 C19 118.2(4) . . ?
C23 C18 C17 121.4(4) . . ?
C31 C30 N6 119.3(3) . . ?
C29 C30 C31 122.6(4) . . ?
C29 C30 N6 118.1(4) . . ?
C32 C27 C26 122.4(3) . . ?
C28 C27 C32 119.4(3) . . ?
C28 C27 C26 118.1(3) . . ?
C2 C7 H7 119.5 . . ?
C6 C7 C2 121.0(4) . . ?
C6 C7 H7 119.5 . . ?
N5 C24 H24A 109.5 . . ?
N5 C24 H24B 109.5 . . ?
N5 C24 H24C 109.5 . . ?
H24A C24 H24B 109.5 . . ?
H24A C24 H24C 109.5 . . ?
H24B C24 H24C 109.5 . . ?
C29 C28 C27 120.7(4) . . ?
C29 C28 H28 119.7 . . ?
C27 C28 H28 119.7 . . ?
C2 C1 H1A 109.5 . . ?
C2 C1 H1B 109.5 . . ?
C2 C1 H1C 109.5 . . ?
H1A C1 H1B 109.5 . . ?
H1A C1 H1C 109.5 . . ?
H1B C1 H1C 109.5 . . ?
C4 C5 N2 119.2(4) . . ?
C6 C5 N2 120.7(4) . . ?
C6 C5 C4 120.1(4) . . ?
C13 C12 H12 120.1 . . ?
C11 C12 H12 120.1 . . ?
C11 C12 C13 119.9(4) . . ?
C7 C6 H6 119.8 . . ?
C5 C6 C7 120.4(4) . . ?
C5 C6 H6 119.8 . . ?
C16 C15 H15 120.6 . . ?
C14 C15 C16 118.8(4) . . ?
C14 C15 H15 120.6 . . ?
O2 N3 O3 124.4(4) . . ?
O2 N3 C14 118.4(4) . . ?
O3 N3 C14 117.1(4) . . ?
C12 C13 H13 120.8 . . ?
C14 C13 C12 118.3(4) . . ?
C14 C13 H13 120.8 . . ?
C19 C20 H20 120.1 . . ?
C21 C20 C19 119.7(4) . . ?
C21 C20 H20 120.1 . . ?
C22 C21 N5 120.2(3) . . ?
C20 C21 N5 119.1(4) . . ?
C20 C21 C22 120.6(4) . . ?
C16 C11 C10 118.9(3) . . ?
C12 C11 C10 120.9(4) . . ?
C12 C11 C16 120.2(4) . . ?
C15 C14 N3 119.4(4) . . ?
C13 C14 C15 123.0(4) . . ?
C13 C14 N3 117.6(4) . . ?
C18 C17 H17A 109.5 . . ?
C18 C17 H17B 109.5 . . ?
C18 C17 H17C 109.5 . . ?
H17A C17 H17B 109.5 . . ?
H17A C17 H17C 109.5 . . ?
H17B C17 H17C 109.5 . . ?
N2 C8 H8A 109.5 . . ?
N2 C8 H8B 109.5 . . ?
N2 C8 H8C 109.5 . . ?
H8A C8 H8B 109.5 . . ?
H8A C8 H8C 109.5 . . ?
H8B C8 H8C 109.5 . . ?
O5 N6 C30 118.1(3) . . ?
O5 N6 O6 124.3(3) . . ?
O6 N6 C30 117.6(3) . . ?

loop_
_geom_bond_atom_site_label_1
_geom_bond_atom_site_label_2
_geom_bond_distance
_geom_bond_site_symmetry_2
_geom_bond_publ_flag
Pb1 Se2 2.8017(4) . ?
Pb1 Se1 2.7610(4) . ?
Pb1 O4 2.459(3) . ?
Pb1 O1 2.491(2) . ?
Se2 C25 1.900(4) . ?
Se1 C9 1.908(4) . ?
O4 C26 1.262(4) . ?
C25 N5 1.328(4) . ?
C25 N4 1.332(5) . ?
N5 C24 1.479(5) . ?
N5 C21 1.443(4) . ?
O1 C10 1.250(4) . ?
C10 N1 1.336(5) . ?
C10 C11 1.504(5) . ?
N4 C26 1.330(4) . ?
C19 H19 0.9500 . ?
C19 C18 1.394(6) . ?
C19 C20 1.394(5) . ?
C23 H23 0.9500 . ?
C23 C22 1.387(5) . ?
C23 C18 1.380(5) . ?
C32 H32 0.9500 . ?
C32 C31 1.372(5) . ?
C32 C27 1.394(5) . ?
C9 N2 1.343(5) . ?
C9 N1 1.317(5) . ?
N2 C5 1.437(5) . ?
N2 C8 1.464(5) . ?
C26 C27 1.491(5) . ?
C22 H22 0.9500 . ?
C22 C21 1.377(5) . ?
C31 H31 0.9500 . ?
C31 C30 1.381(5) . ?
C3 H3 0.9500 . ?
C3 C4 1.377(6) . ?
C3 C2 1.380(6) . ?
C4 H4 0.9500 . ?
C4 C5 1.390(5) . ?
C29 H29 0.9500 . ?
C29 C30 1.369(6) . ?
C29 C28 1.380(5) . ?
C2 C7 1.398(6) . ?
C2 C1 1.501(6) . ?
O5 N6 1.217(4) . ?
C16 H16 0.9500 . ?
C16 C15 1.382(6) . ?
C16 C11 1.397(6) . ?
C18 C17 1.511(5) . ?
O2 N3 1.209(5) . ?
C30 N6 1.470(5) . ?
C27 C28 1.387(5) . ?
C7 H7 0.9500 . ?
C7 C6 1.373(6) . ?
C24 H24A 0.9800 . ?
C24 H24B 0.9800 . ?
C24 H24C 0.9800 . ?
C28 H28 0.9500 . ?
C1 H1A 0.9800 . ?
C1 H1B 0.9800 . ?
C1 H1C 0.9800 . ?
C5 C6 1.367(6) . ?
C12 H12 0.9500 . ?
C12 C13 1.397(6) . ?
C12 C11 1.380(5) . ?
C6 H6 0.9500 . ?
C15 H15 0.9500 . ?
C15 C14 1.368(6) . ?
N3 O3 1.218(6) . ?
N3 C14 1.483(5) . ?
C13 H13 0.9500 . ?
C13 C14 1.366(7) . ?
C20 H20 0.9500 . ?
C20 C21 1.374(5) . ?
C17 H17A 0.9800 . ?
C17 H17B 0.9800 . ?
C17 H17C 0.9800 . ?
C8 H8A 0.9800 . ?
C8 H8B 0.9800 . ?
C8 H8C 0.9800 . ?
O6 N6 1.232(4) . ?
